data_1001329
loop_
_publ_author_name
'Abazli, H'
'Cousson, A'
'Jove, J'
'Pages, M'
'Gasperin, M'

_publ_section_title
;
Les composes Co Np F~6~ (H~2~ O)~3~ et Co U F~6~ (H~2~ O)~3~. Etude
structurale, mesur des susceptibilites magnetiques et resonance
Moessbauer (^237^Np)
;
_journal_coden_ASTM JCOMAH
_journal_name_full 'Journal of the Less-Common Metals'
_journal_page_first 23
_journal_page_last 33
_journal_paper_doi 10.1016/0022-5088(84)90176-0
_journal_volume 96
_journal_year 1984
_chemical_formula_structural 'Co Np F6 (H2 O)3'
_chemical_formula_sum 'Co F6 H6 Np O3'
_chemical_name_systematic 'Cobalt neptunium(IV) fluoride trihydrate'
_space_group_IT_number 5
_symmetry_cell_setting monoclinic
_symmetry_Int_Tables_number 5
_symmetry_space_group_name_Hall 'C 2y'
_symmetry_space_group_name_H-M 'C 1 2 1'
_cell_angle_alpha 90
_cell_angle_beta 92.84
_cell_angle_gamma 90
_cell_formula_units_Z 4
_cell_length_a 12.119(4)
_cell_length_b 6.908(3)
_cell_length_c 7.928(3)
_cell_volume 662.9
_refine_ls_R_factor_all 0.03
_cod_original_formula_sum 'H6 Co F6 Np O3'
_cod_database_code 1001329

loop_
_symmetry_equiv_pos_as_xyz
x,y,z
-x,y,-z
1/2+x,1/2+y,z
1/2-x,1/2+y,-z

loop_
_atom_site_label
_atom_site_type_symbol
_atom_site_symmetry_multiplicity
_atom_site_Wyckoff_symbol
_atom_site_fract_x
_atom_site_fract_y
_atom_site_fract_z
_atom_site_occupancy
_atom_site_attached_hydrogens
_atom_site_calc_flag
Np1 Np4+ 2 a 0. 0. 0. 1. 0 d
Np2 Np4+ 2 b 0. 0.0373(1) 0.5 1. 0 d
Co1 Co2+ 4 c 0.2497(4) 0.2691(7) 0.2476(6) 1. 0 d
F1 F1- 4 c 0.0611(6) 0.1623(11) 0.7517(10) 1. 0 d
F2 F1- 4 c 0.1677(12) 0.1641(18) 0.4457(16) 1. 0 d
F3 F1- 4 c 0.1253(6) 0.2327(16) 0.0833(11) 1. 0 d
F4 F1- 4 c 0.3868(5) 0.3071(15) 0.4109(13) 1. 0 d
F5 F1- 4 c 0.3313(13) 0.3715(22) 0.0505(18) 1. 0 d
F6 F1- 4 c 0.5745(6) 0.3930(12) 0.262(1) 1. 0 d
O1 O2- 4 c 0.1843(9) 0.4857(9) 0.8098(13) 1. 2 d
O2 O2- 4 c 0.3184(8) 0.0289(9) 0.6844(13) 1. 2 d
O3 O2- 2 b 0. 0.3962(16) 0.5 1. 2 d
O4 O2- 2 b 0. 0.6229(20) 0. 1. 2 d

loop_
_atom_type_symbol
_atom_type_oxidation_number
Np4+ 4.000
Co2+ 2.000
F1- -1.000
O2- -2.000
H1+ 1.000
